data_7036768
loop_
_publ_author_name
'McCormick, Laura J.'
'Morris, Samuel A.'
'Teat, Simon J.'
'McPherson, Matthew J.'
'Slawin, Alexandra M. Z.'
'Morris, Russell E.'

_publ_section_title
;
 Coordination polymers of Zn(II) and 5-methoxy isophthalate.
;
_journal_issue 40
_journal_name_full 'Dalton transactions (Cambridge, England : 2003)'
_journal_page_first 17686
_journal_page_last 17695
_journal_paper_doi 10.1039/c5dt02924d
_journal_volume 44
_journal_year 2015
_chemical_formula_sum 'C20 H16 O12 Zn2'
_chemical_formula_weight 579.07
_chemical_name_systematic
;
 ?
;
_space_group_IT_number 13
_symmetry_cell_setting monoclinic
_symmetry_space_group_name_Hall '-P 2yac'
_symmetry_space_group_name_H-M 'P 1 2/n 1'
_atom_sites_solution_hydrogens geom
_atom_sites_solution_primary direct
_atom_sites_solution_secondary difmap
_audit_creation_method SHELXL-97
_audit_update_record
;
2015-09-08 deposited with the CCDC.
2015-09-22 downloaded from the CCDC.
;
_cell_angle_alpha 90.00
_cell_angle_beta 92.564(13)
_cell_angle_gamma 90.00
_cell_formula_units_Z 2
_cell_length_a 7.775(8)
_cell_length_b 8.015(8)
_cell_length_c 16.657(17)
_cell_measurement_reflns_used 2774
_cell_measurement_temperature 173(2)
_cell_measurement_theta_max 27.6
_cell_measurement_theta_min 1.2
_cell_volume 1037.0(18)
_computing_cell_refinement
;
CrystalClear-SM Expert 2.1 b29 (Rigaku, 2013)
;
_computing_data_collection
;
CrystalClear-SM Expert 2.1 b29 (Rigaku, 2013)
;
_computing_data_reduction
;
CrystalClear-SM Expert 2.1 b29 (Rigaku, 2013)
;
_computing_structure_refinement 'SHELXL-97 (Sheldrick, 2008)'
_computing_structure_solution 'SHELXS-97 (Sheldrick, 1998)'
_diffrn_ambient_temperature 173(2)
_diffrn_detector_area_resol_mean 13.6612
_diffrn_measured_fraction_theta_full 0.993
_diffrn_measured_fraction_theta_max 0.993
_diffrn_measurement_device_type
;
Rigaku Mercury2 (2x2 bin mode) SCXMini: Fixed Chi 2 circle
;
_diffrn_measurement_method 'profile data from \w scans'
_diffrn_radiation_monochromator graphite
_diffrn_radiation_source 'fine-focus sealed tube'
_diffrn_radiation_type MoK\a
_diffrn_radiation_wavelength 0.71073
_diffrn_reflns_av_R_equivalents 0.0332
_diffrn_reflns_av_sigmaI/netI 0.0232
_diffrn_reflns_limit_h_max 10
_diffrn_reflns_limit_h_min -10
_diffrn_reflns_limit_k_max 10
_diffrn_reflns_limit_k_min -10
_diffrn_reflns_limit_l_max 21
_diffrn_reflns_limit_l_min -21
_diffrn_reflns_number 10682
_diffrn_reflns_theta_full 27.58
_diffrn_reflns_theta_max 27.58
_diffrn_reflns_theta_min 2.45
_exptl_absorpt_coefficient_mu 2.382
_exptl_absorpt_correction_T_max 1
_exptl_absorpt_correction_T_min 0.851
_exptl_absorpt_correction_type numerical
_exptl_absorpt_process_details 'REQAB (Rigaku, 1998)'
_exptl_crystal_colour colourless
_exptl_crystal_density_diffrn 1.855
_exptl_crystal_density_method 'not measured'
_exptl_crystal_description plate
_exptl_crystal_F_000 584
_exptl_crystal_size_max 0.28
_exptl_crystal_size_mid 0.09
_exptl_crystal_size_min 0.06
_refine_diff_density_max 0.433
_refine_diff_density_min -0.459
_refine_diff_density_rms 0.067
_refine_ls_extinction_method none
_refine_ls_goodness_of_fit_ref 1.040
_refine_ls_hydrogen_treatment constr
_refine_ls_matrix_type full
_refine_ls_number_parameters 156
_refine_ls_number_reflns 2393
_refine_ls_number_restraints 0
_refine_ls_restrained_S_all 1.040
_refine_ls_R_factor_all 0.0310
_refine_ls_R_factor_gt 0.0236
_refine_ls_shift/su_max 0.001
_refine_ls_shift/su_mean 0.000
_refine_ls_structure_factor_coef Fsqd
_refine_ls_weighting_details 'calc w=1/[\s^2^(Fo^2^)+(0.0297P)^2^+0.7320P] where P=(Fo^2^+2Fc^2^)/3'
_refine_ls_weighting_scheme calc
_refine_ls_wR_factor_gt 0.0565
_refine_ls_wR_factor_ref 0.0597
_reflns_number_gt 2079
_reflns_number_total 2393
_reflns_threshold_expression >2\s(I)
_cod_data_source_file c5dt02924d2.cif
_cod_data_source_block Compound1
_cod_depositor_comments
;
The following automatic conversions were performed:

'_symmetry_cell_setting' value 'Monoclinic' changed to 'monoclinic'
according to
/usr/data/users/saulius/crontab/automatic-downloads/current/RSC/lib/dictionaries/cif_core.dic
dictionary named 'cif_core.dic' version 2.4.2 from 2011-04-26.

Automatic conversion script
Id: cif_fix_values 3271 2015-04-21 07:52:19Z andrius 
;
_cod_original_sg_symbol_H-M P2/n
_cod_database_code 7036768

loop_
_symmetry_equiv_pos_as_xyz
'x, y, z'
'-x+1/2, y, -z+1/2'
'-x, -y, -z'
'x-1/2, -y, z-1/2'

loop_
_atom_site_label
_atom_site_type_symbol
_atom_site_fract_x
_atom_site_fract_y
_atom_site_fract_z
_atom_site_U_iso_or_equiv
_atom_site_adp_type
_atom_site_occupancy
_atom_site_symmetry_multiplicity
_atom_site_calc_flag
_atom_site_refinement_flags
C1A C 0.2500 0.4516(3) 0.2500 0.0175(5) Uani 1 2 d S
C2A C 0.2500 0.6379(4) 0.2500 0.0372(8) Uani 1 2 d S
H2A1 H 0.3460 0.6787 0.2848 0.056 Uiso 0.50 1 calc PR
H2A2 H 0.1411 0.6787 0.2701 0.056 Uiso 0.50 1 calc PR
H2A3 H 0.2629 0.6787 0.1951 0.056 Uiso 0.50 1 calc PR
C1 C 0.7757(2) 0.2497(2) 0.36994(11) 0.0146(4) Uani 1 1 d .
C2 C 0.8819(2) 0.2417(2) 0.44602(11) 0.0138(4) Uani 1 1 d .
C3 C 0.8225(2) 0.1495(2) 0.50990(11) 0.0139(3) Uani 1 1 d .
H3 H 0.7115 0.0998 0.5064 0.017 Uiso 1 1 calc R
C4 C 0.9272(2) 0.1313(2) 0.57844(11) 0.0140(3) Uani 1 1 d .
C5 C 0.8663(2) 0.0248(2) 0.64484(11) 0.0147(4) Uani 1 1 d .
C6 C 1.0902(2) 0.2050(2) 0.58443(11) 0.0161(4) Uani 1 1 d .
H6 H 1.1618 0.1906 0.6317 0.019 Uiso 1 1 calc R
C7 C 1.1466(2) 0.2990(2) 0.52103(11) 0.0164(4) Uani 1 1 d .
C8 C 1.0418(2) 0.3185(2) 0.45181(11) 0.0157(4) Uani 1 1 d .
H8 H 1.0797 0.3843 0.4086 0.019 Uiso 1 1 calc R
C9 C 1.4214(3) 0.3473(3) 0.58526(13) 0.0268(5) Uani 1 1 d .
H9A H 1.5275 0.4098 0.5771 0.040 Uiso 1 1 calc R
H9B H 1.4475 0.2279 0.5888 0.040 Uiso 1 1 calc R
H9C H 1.3713 0.3843 0.6352 0.040 Uiso 1 1 calc R
O1 O 0.64366(17) 0.15979(18) 0.36409(8) 0.0191(3) Uani 1 1 d .
O1A O 0.36543(19) 0.38020(18) 0.29171(9) 0.0233(3) Uani 1 1 d .
O2 O 0.82731(18) 0.34521(18) 0.31519(8) 0.0206(3) Uani 1 1 d .
H2 H 0.7626 0.3348 0.2738 0.031 Uiso 0.50 1 calc PR
O3 O 0.97458(17) -0.01429(17) 0.70018(8) 0.0180(3) Uani 1 1 d .
O4 O 0.71103(17) -0.01937(18) 0.64067(8) 0.0207(3) Uani 1 1 d .
O5 O 1.30223(18) 0.37650(19) 0.51965(9) 0.0248(3) Uani 1 1 d .
Zn1 Zn 0.43945(3) 0.15127(3) 0.293467(12) 0.01327(7) Uani 1 1 d .

loop_
_atom_site_aniso_label
_atom_site_aniso_U_11
_atom_site_aniso_U_22
_atom_site_aniso_U_33
_atom_site_aniso_U_23
_atom_site_aniso_U_13
_atom_site_aniso_U_12
C1A 0.0194(13) 0.0182(13) 0.0150(12) 0.000 0.0034(10) 0.000
C2A 0.049(2) 0.0181(15) 0.044(2) 0.000 -0.0134(17) 0.000
C1 0.0128(8) 0.0178(9) 0.0132(8) -0.0007(7) 0.0000(7) 0.0018(7)
C2 0.0130(8) 0.0160(9) 0.0122(8) -0.0008(7) -0.0010(7) 0.0009(7)
C3 0.0109(8) 0.0166(8) 0.0140(8) -0.0011(7) 0.0002(6) -0.0008(7)
C4 0.0137(8) 0.0162(9) 0.0122(8) 0.0005(7) 0.0009(6) -0.0001(7)
C5 0.0161(9) 0.0158(9) 0.0123(8) -0.0017(7) 0.0015(7) 0.0012(7)
C6 0.0155(8) 0.0193(9) 0.0130(8) -0.0005(7) -0.0034(7) 0.0003(7)
C7 0.0132(8) 0.0187(9) 0.0172(9) -0.0002(7) -0.0017(7) -0.0040(7)
C8 0.0154(8) 0.0178(9) 0.0140(8) 0.0015(7) -0.0003(7) -0.0020(7)
C9 0.0156(9) 0.0370(12) 0.0269(11) 0.0028(9) -0.0077(8) -0.0070(8)
O1 0.0153(6) 0.0262(7) 0.0153(6) 0.0022(6) -0.0050(5) -0.0037(5)
O1A 0.0251(8) 0.0188(7) 0.0253(8) -0.0020(6) -0.0055(6) 0.0030(6)
O2 0.0207(7) 0.0281(8) 0.0124(6) 0.0056(6) -0.0047(5) -0.0054(6)
O3 0.0176(7) 0.0237(7) 0.0128(6) 0.0040(5) -0.0011(5) 0.0007(5)
O4 0.0155(6) 0.0289(8) 0.0177(7) 0.0038(6) 0.0017(5) -0.0042(6)
O5 0.0160(7) 0.0356(9) 0.0221(7) 0.0086(6) -0.0068(6) -0.0115(6)
Zn1 0.01120(11) 0.01650(12) 0.01190(11) -0.00089(8) -0.00191(7) -0.00080(8)

loop_
_atom_type_symbol
_atom_type_description
_atom_type_scat_dispersion_real
_atom_type_scat_dispersion_imag
_atom_type_scat_source
C C 0.0033 0.0016 'International Tables Vol C Tables 4.2.6.8 and 6.1.1.4'
H H 0.0000 0.0000 'International Tables Vol C Tables 4.2.6.8 and 6.1.1.4'
O O 0.0106 0.0060 'International Tables Vol C Tables 4.2.6.8 and 6.1.1.4'
Zn Zn 0.2839 1.4301 'International Tables Vol C Tables 4.2.6.8 and 6.1.1.4'

loop_
_geom_angle_atom_site_label_1
_geom_angle_atom_site_label_2
_geom_angle_atom_site_label_3
_geom_angle
_geom_angle_site_symmetry_1
_geom_angle_site_symmetry_3
O1A C1A O1A 125.4(3) 2 .
O1A C1A C2A 117.29(13) 2 .
O1A C1A C2A 117.29(13) . .
O1 C1 O2 125.05(17) . .
O1 C1 C2 117.66(17) . .
O2 C1 C2 117.28(17) . .
C8 C2 C3 120.65(17) . .
C8 C2 C1 120.24(17) . .
C3 C2 C1 119.04(17) . .
C4 C3 C2 119.04(18) . .
C3 C4 C6 120.92(17) . .
C3 C4 C5 118.64(17) . .
C6 C4 C5 120.38(16) . .
O4 C5 O3 125.40(18) . .
O4 C5 C4 117.14(16) . .
O3 C5 C4 117.47(17) . .
C7 C6 C4 119.50(17) . .
O5 C7 C6 124.99(17) . .
O5 C7 C8 115.03(17) . .
C6 C7 C8 119.99(18) . .
C2 C8 C7 119.87(17) . .
C1 O1 Zn1 135.57(13) . .
C1A O1A Zn1 130.77(15) . .
C5 O3 Zn1 128.01(14) . 4_656
C5 O4 Zn1 136.07(13) . 3_656
C7 O5 C9 117.50(16) . .
O1A Zn1 O3 125.66(7) . 4
O1A Zn1 O1 102.27(7) . .
O3 Zn1 O1 111.56(8) 4 .
O1A Zn1 O4 109.82(8) . 3_656
O3 Zn1 O4 104.73(9) 4 3_656
O1 Zn1 O4 100.01(9) . 3_656

loop_
_geom_bond_atom_site_label_1
_geom_bond_atom_site_label_2
_geom_bond_distance
_geom_bond_site_symmetry_2
C1A O1A 1.249(2) 2
C1A O1A 1.249(2) .
C1A C2A 1.493(4) .
C1 O1 1.255(2) .
C1 O2 1.269(2) .
C1 C2 1.483(3) .
C2 C8 1.387(3) .
C2 C3 1.391(3) .
C3 C4 1.380(3) .
C4 C6 1.398(3) .
C4 C5 1.491(3) .
C5 O4 1.257(3) .
C5 O3 1.260(2) .
C6 C7 1.385(3) .
C7 O5 1.361(3) .
C7 C8 1.391(3) .
C9 O5 1.420(3) .
O1 Zn1 1.934(2) .
O1A Zn1 1.923(2) .
O3 Zn1 1.9319(19) 4_656
O4 Zn1 1.9506(18) 3_656
Zn1 O3 1.9319(19) 4
Zn1 O4 1.9506(18) 3_656

loop_
_geom_hbond_atom_site_label_D
_geom_hbond_atom_site_label_H
_geom_hbond_atom_site_label_A
_geom_hbond_distance_DH
_geom_hbond_distance_HA
_geom_hbond_distance_DA
_geom_hbond_angle_DHA
_geom_hbond_site_symmetry_A
O2 H2 O2 0.84 1.61 2.435(3) 165.8 2_655
C2A H2A3 O4 0.98 2.90 3.565(4) 125.9 4_565
C2A H2A1 O4 0.98 3.04 3.565(4) 114.8 3_666
C2A H2A3 O3 0.98 3.15 3.601(4) 109.5 4_565
C2A H2A2 O3 0.98 2.89 3.601(4) 130.5 3_666
